data_4033932
loop_
_publ_author_name
'Gholap, Sachin P.'
'Jangid, Dashrath'
'Fernandes, Rodney A.'

_publ_section_title
;
 Metal-Free Br\/onsted Acid-Catalyzed Rearrangement of \d-Hydroxyalkynones
 to 2,3-Dihydro-4 H-pyran-4-ones: Total Synthesis of Obolactone and a
 Catechol Pyran Isolated from Plectranthus sylvestris.
;
_journal_issue 6
_journal_name_full 'The Journal of organic chemistry'
_journal_page_first 3537
_journal_page_last 3551
_journal_paper_doi 10.1021/acs.joc.8b03141
_journal_volume 84
_journal_year 2019
_chemical_formula_moiety 'C11 H8 Br I O2'
_chemical_formula_sum 'C11 H8 Br I O2'
_chemical_formula_weight 378.98
_space_group_crystal_system monoclinic
_space_group_IT_number 14
_space_group_name_Hall '-P 2ybc'
_space_group_name_H-M_alt 'P 1 21/c 1'
_atom_sites_solution_hydrogens geom
_atom_sites_solution_primary direct
_audit_creation_date 2018-11-14
_audit_creation_method
;
Olex2 1.2-ac4
(compiled 2018.05.17 svn.r3504 for Rigaku Oxford Diffraction, GUI svn.r5492)
;
_cell_angle_alpha 90
_cell_angle_beta 94.552(4)
_cell_angle_gamma 90
_cell_formula_units_Z 4
_cell_length_a 10.7766(4)
_cell_length_b 7.8221(3)
_cell_length_c 13.4995(6)
_cell_measurement_reflns_used 4249
_cell_measurement_temperature 150
_cell_measurement_theta_max 30.7520
_cell_measurement_theta_min 1.9180
_cell_volume 1134.36(8)
_computing_cell_refinement 'CrystalClear-SM Expert 2.0 r7 (Rigaku, 2011)'
_computing_data_collection 'CrystalClear-SM Expert 2.0 r7 (Rigaku, 2011)'
_computing_data_reduction 'CrystalClear-SM Expert 2.0 r7 (Rigaku, 2011)'
_computing_molecular_graphics 'Olex2 (Dolomanov et al., 2009)'
_computing_publication_material 'Olex2 (Dolomanov et al., 2009)'
_computing_structure_refinement 'ShelXL (Sheldrick, 2015)'
_computing_structure_solution 'ShelXT (Sheldrick, 2015)'
_diffrn_ambient_temperature 150
_diffrn_detector CCD
_diffrn_detector_area_resol_mean 28.5714
_diffrn_detector_type 'Rigaku Saturn724+'
_diffrn_measured_fraction_theta_full 0.999
_diffrn_measured_fraction_theta_max 0.999
_diffrn_measurement_details
;
List of Runs (angles in degrees, time in seconds):

  # Type    Start    End  Width  t~exp~   \w     \q     \k     \f   Frames
--------------------------------------------------------------------------
  1  \w   -110.00  70.00   0.50    8.00    --  -20.00   0.00 -36.00  360
  2  \w    -70.00  -1.00   0.50    8.00    --  -20.00 -72.00-180.00  138
  3  \w    -59.00 -29.00   0.50    8.00    --  -20.00  72.00 -36.00   60
;
_diffrn_measurement_device 'AFC12 (Right): Kappa 3 circle'
_diffrn_measurement_device_type 'Rigaku Saturn724+ (2x2 bin mode)'
_diffrn_measurement_method 'profile data from \w-scans'
_diffrn_measurement_specimen_support 'Mitegen 50um'
_diffrn_orient_matrix_type 'CrysAlisPro convention (1999,Acta A55,543-557)'
_diffrn_orient_matrix_UB_11 -0.0438388000
_diffrn_orient_matrix_UB_12 -0.0612409000
_diffrn_orient_matrix_UB_13 0.0140771000
_diffrn_orient_matrix_UB_21 0.0144834000
_diffrn_orient_matrix_UB_22 -0.0530339000
_diffrn_orient_matrix_UB_23 -0.0400738000
_diffrn_orient_matrix_UB_31 0.0472533000
_diffrn_orient_matrix_UB_32 -0.0407414000
_diffrn_orient_matrix_UB_33 0.0311565000
_diffrn_radiation_collimation 0.3
_diffrn_radiation_monochromator Confocal
_diffrn_radiation_probe x-ray
_diffrn_radiation_type MoK\a
_diffrn_radiation_wavelength 0.71073
_diffrn_reflns_av_R_equivalents 0.0367
_diffrn_reflns_av_unetI/netI 0.0427
_diffrn_reflns_Laue_measured_fraction_full 0.999
_diffrn_reflns_Laue_measured_fraction_max 0.999
_diffrn_reflns_limit_h_max 12
_diffrn_reflns_limit_h_min -12
_diffrn_reflns_limit_k_max 9
_diffrn_reflns_limit_k_min -8
_diffrn_reflns_limit_l_max 16
_diffrn_reflns_limit_l_min -12
_diffrn_reflns_number 5777
_diffrn_reflns_point_group_measured_fraction_full 0.999
_diffrn_reflns_point_group_measured_fraction_max 0.999
_diffrn_reflns_theta_full 24.994
_diffrn_reflns_theta_max 24.994
_diffrn_reflns_theta_min 1.896
_diffrn_source 'Rotating Anode'
_diffrn_source_current 24.0
_diffrn_source_power 1.2
_diffrn_source_target Mo
_diffrn_source_type 'Rotating Anode'
_diffrn_source_voltage 50.0
_exptl_absorpt_coefficient_mu 6.321
_exptl_absorpt_correction_T_max 1.00000
_exptl_absorpt_correction_T_min 0.80984
_exptl_absorpt_correction_type numerical
_exptl_absorpt_process_details
;
CrysAlisPro 1.171.39.46 (Rigaku Oxford Diffraction, 2018)
Empirical absorption correction using spherical harmonics,
 implemented in SCALE3 ABSPACK scaling algorithm.
;
_exptl_crystal_colour colourless
_exptl_crystal_colour_primary colourless
_exptl_crystal_density_diffrn 2.219
_exptl_crystal_description block
_exptl_crystal_F_000 712
_exptl_crystal_size_max 0.1
_exptl_crystal_size_mid 0.081
_exptl_crystal_size_min 0.032
_refine_diff_density_max 0.734
_refine_diff_density_min -0.588
_refine_diff_density_rms 0.150
_refine_ls_extinction_method none
_refine_ls_goodness_of_fit_ref 1.061
_refine_ls_hydrogen_treatment constr
_refine_ls_matrix_type full
_refine_ls_number_parameters 136
_refine_ls_number_reflns 1998
_refine_ls_number_restraints 0
_refine_ls_restrained_S_all 1.061
_refine_ls_R_factor_all 0.0381
_refine_ls_R_factor_gt 0.0292
_refine_ls_shift/su_max 0.000
_refine_ls_shift/su_mean 0.000
_refine_ls_structure_factor_coef Fsqd
_refine_ls_weighting_details 'w=1/[\s^2^(Fo^2^)+(0.0235P)^2^+1.4297P] where P=(Fo^2^+2Fc^2^)/3'
_refine_ls_weighting_scheme calc
_refine_ls_wR_factor_gt 0.0606
_refine_ls_wR_factor_ref 0.0655
_reflns_Friedel_coverage 0.000
_reflns_number_gt 1738
_reflns_number_total 1998
_reflns_threshold_expression 'I > 2\s(I)'
_cod_data_source_file jo8b03141_si_005.cif
_cod_data_source_block raf-spg-1265_mo
_cod_database_code 4033932
_shelx_shelxl_version_number 2014/7
_shelx_space_group_comment
;
The symmetry employed for this shelxl refinement is uniquely defined
by the following loop, which should always be used as a source of
symmetry information in preference to the above space-group names.
They are only intended as comments.
;
_reflns_odcompleteness_completeness 90.39
_reflns_odcompleteness_iscentric 1
_reflns_odcompleteness_theta 31.03
_olex2_refinement_description
;
1. Fixed Uiso
 At 1.2 times of:
  All C(H) groups, All C(H,H) groups
2.a Secondary CH2 refined with riding coordinates:
 C3(H3A,H3B), C4(H4A,H4B)
2.b Aromatic/amide H refined with riding coordinates:
 C9(H9), C8(H8), C10(H10), C11(H11)
;
_olex2_submission_special_instructions 'No special instructions were received'
_oxdiff_exptl_absorpt_empirical_details
;
Empirical correction (ABSPACK) includes:
- Absorption correction using spherical harmonics
- Frame scaling
- Detector area scaling
;
_oxdiff_exptl_absorpt_empirical_full_max 1.189
_oxdiff_exptl_absorpt_empirical_full_min 0.853

loop_
_space_group_symop_operation_xyz
'x, y, z'
'-x, y+1/2, -z+1/2'
'-x, -y, -z'
'x, -y-1/2, z-1/2'

loop_
_atom_site_label
_atom_site_type_symbol
_atom_site_fract_x
_atom_site_fract_y
_atom_site_fract_z
_atom_site_U_iso_or_equiv
_atom_site_adp_type
_atom_site_occupancy
_atom_site_site_symmetry_order
_atom_site_calc_flag
_atom_site_refinement_flags_posn
I1 I 0.70145(3) 0.41276(4) 0.11758(2) 0.02462(12) Uani 1 1 d .
Br1 Br 0.83748(5) 0.09452(6) 0.38243(4) 0.03066(15) Uani 1 1 d .
O2 O 0.6247(3) 0.3998(4) 0.4258(2) 0.0212(7) Uani 1 1 d .
O1 O 0.4163(3) 0.3531(4) 0.1595(2) 0.0290(8) Uani 1 1 d .
C3 C 0.4185(4) 0.3915(6) 0.3366(4) 0.0240(11) Uani 1 1 d .
H3A H 0.3372 0.3319 0.3321 0.029 Uiso 1 1 calc R
H3B H 0.4039 0.5134 0.3517 0.029 Uiso 1 1 calc R
C5 C 0.6766(4) 0.4167(5) 0.3387(3) 0.0195(10) Uani 1 1 d .
C2 C 0.4764(4) 0.3769(5) 0.2393(4) 0.0204(10) Uani 1 1 d .
C9 C 1.0667(4) 0.5184(6) 0.3789(4) 0.0272(11) Uani 1 1 d .
H9 H 1.1534 0.5411 0.3879 0.033 Uiso 1 1 calc R
C8 C 1.0238(4) 0.3541(6) 0.3861(4) 0.0263(11) Uani 1 1 d .
H8 H 1.0807 0.2626 0.3992 0.032 Uiso 1 1 calc R
C1 C 0.6120(4) 0.4022(5) 0.2486(3) 0.0185(10) Uani 1 1 d .
C4 C 0.5043(4) 0.3127(6) 0.4191(3) 0.0231(10) Uani 1 1 d .
H4A H 0.4661 0.3229 0.4831 0.028 Uiso 1 1 calc R
H4B H 0.5162 0.1898 0.4053 0.028 Uiso 1 1 calc R
C6 C 0.8122(4) 0.4540(6) 0.3532(3) 0.0190(10) Uani 1 1 d .
C10 C 0.9833(4) 0.6517(6) 0.3584(3) 0.0246(11) Uani 1 1 d .
H10 H 1.0139 0.7649 0.3529 0.029 Uiso 1 1 calc R
C11 C 0.8562(4) 0.6224(6) 0.3459(3) 0.0234(11) Uani 1 1 d .
H11 H 0.7998 0.7144 0.3326 0.028 Uiso 1 1 calc R
C7 C 0.8972(4) 0.3222(5) 0.3742(3) 0.0202(10) Uani 1 1 d .

loop_
_atom_site_aniso_label
_atom_site_aniso_U_11
_atom_site_aniso_U_22
_atom_site_aniso_U_33
_atom_site_aniso_U_23
_atom_site_aniso_U_13
_atom_site_aniso_U_12
I1 0.02204(18) 0.0281(2) 0.02390(19) -0.00311(14) 0.00304(13) 0.00251(12)
Br1 0.0353(3) 0.0197(3) 0.0385(3) -0.0008(2) 0.0118(2) 0.0002(2)
O2 0.0182(15) 0.0273(18) 0.0184(17) -0.0049(14) 0.0028(13) -0.0039(13)
O1 0.0222(16) 0.0361(19) 0.028(2) -0.0023(16) -0.0037(15) -0.0032(15)
C3 0.012(2) 0.028(3) 0.033(3) -0.004(2) 0.006(2) -0.0018(18)
C5 0.021(2) 0.014(2) 0.024(3) -0.0009(19) 0.006(2) -0.0002(17)
C2 0.021(2) 0.012(2) 0.029(3) 0.000(2) 0.003(2) 0.0016(18)
C9 0.015(2) 0.039(3) 0.027(3) -0.004(2) 0.003(2) 0.001(2)
C8 0.026(2) 0.028(3) 0.025(3) -0.005(2) 0.005(2) 0.003(2)
C1 0.016(2) 0.019(2) 0.021(2) -0.0034(19) 0.0023(19) 0.0000(17)
C4 0.021(2) 0.025(3) 0.025(3) -0.003(2) 0.009(2) -0.0075(19)
C6 0.020(2) 0.025(3) 0.012(2) -0.0021(19) 0.0005(19) -0.0014(19)
C10 0.025(2) 0.024(3) 0.024(3) 0.000(2) -0.001(2) -0.007(2)
C11 0.017(2) 0.028(3) 0.024(3) 0.001(2) -0.002(2) 0.0027(19)
C7 0.024(2) 0.020(2) 0.018(2) -0.0065(19) 0.0084(19) -0.0020(19)

loop_
_atom_type_symbol
_atom_type_description
_atom_type_scat_dispersion_real
_atom_type_scat_dispersion_imag
_atom_type_scat_source
C C 0.0033 0.0016 'International Tables Vol C Tables 4.2.6.8 and 6.1.1.4'
H H 0.0000 0.0000 'International Tables Vol C Tables 4.2.6.8 and 6.1.1.4'
Br Br -0.2901 2.4595 'International Tables Vol C Tables 4.2.6.8 and 6.1.1.4'
I I -0.4742 1.8119 'International Tables Vol C Tables 4.2.6.8 and 6.1.1.4'
O O 0.0106 0.0060 'International Tables Vol C Tables 4.2.6.8 and 6.1.1.4'

loop_
_geom_angle_atom_site_label_1
_geom_angle_atom_site_label_2
_geom_angle_atom_site_label_3
_geom_angle
C5 O2 C4 114.7(3)
H3A C3 H3B 108.2
C2 C3 H3A 109.7
C2 C3 H3B 109.7
C2 C3 C4 109.8(4)
C4 C3 H3A 109.7
C4 C3 H3B 109.7
O2 C5 C1 123.7(4)
O2 C5 C6 112.0(4)
C1 C5 C6 124.3(4)
O1 C2 C3 123.6(4)
O1 C2 C1 123.1(5)
C1 C2 C3 113.2(4)
C8 C9 H9 120.0
C8 C9 C10 120.0(4)
C10 C9 H9 120.0
C9 C8 H8 120.2
C9 C8 C7 119.7(4)
C7 C8 H8 120.2
C5 C1 I1 121.2(3)
C5 C1 C2 121.5(4)
C2 C1 I1 117.2(3)
O2 C4 C3 110.0(4)
O2 C4 H4A 109.7
O2 C4 H4B 109.7
C3 C4 H4A 109.7
C3 C4 H4B 109.7
H4A C4 H4B 108.2
C11 C6 C5 120.5(4)
C7 C6 C5 120.3(4)
C7 C6 C11 119.2(4)
C9 C10 H10 119.4
C11 C10 C9 121.2(4)
C11 C10 H10 119.4
C6 C11 H11 120.6
C10 C11 C6 118.8(4)
C10 C11 H11 120.6
C8 C7 Br1 119.9(3)
C8 C7 C6 121.1(4)
C6 C7 Br1 119.0(3)

loop_
_geom_bond_atom_site_label_1
_geom_bond_atom_site_label_2
_geom_bond_distance
I1 C1 2.082(5)
Br1 C7 1.900(4)
O2 C5 1.349(5)
O2 C4 1.462(5)
O1 C2 1.227(5)
C3 H3A 0.9900
C3 H3B 0.9900
C3 C2 1.502(6)
C3 C4 1.520(6)
C5 C1 1.357(6)
C5 C6 1.489(6)
C2 C1 1.470(6)
C9 H9 0.9500
C9 C8 1.372(6)
C9 C10 1.390(6)
C8 H8 0.9500
C8 C7 1.383(6)
C4 H4A 0.9900
C4 H4B 0.9900
C6 C11 1.406(6)
C6 C7 1.393(6)
C10 H10 0.9500
C10 C11 1.385(6)
C11 H11 0.9500

loop_
_geom_torsion_atom_site_label_1
_geom_torsion_atom_site_label_2
_geom_torsion_atom_site_label_3
_geom_torsion_atom_site_label_4
_geom_torsion
O2 C5 C1 I1 -175.5(3)
O2 C5 C1 C2 3.8(6)
O2 C5 C6 C11 -99.2(5)
O2 C5 C6 C7 80.8(5)
O1 C2 C1 I1 3.9(5)
O1 C2 C1 C5 -175.5(4)
C3 C2 C1 I1 -173.3(3)
C3 C2 C1 C5 7.3(6)
C5 O2 C4 C3 -49.7(5)
C5 C6 C11 C10 -179.1(4)
C5 C6 C7 Br1 0.8(6)
C5 C6 C7 C8 178.8(4)
C2 C3 C4 O2 59.1(5)
C9 C8 C7 Br1 179.2(4)
C9 C8 C7 C6 1.2(7)
C9 C10 C11 C6 -0.6(7)
C8 C9 C10 C11 0.6(7)
C1 C5 C6 C11 80.4(6)
C1 C5 C6 C7 -99.6(5)
C4 O2 C5 C1 18.5(6)
C4 O2 C5 C6 -161.9(3)
C4 C3 C2 O1 145.1(4)
C4 C3 C2 C1 -37.8(5)
C6 C5 C1 I1 4.8(6)
C6 C5 C1 C2 -175.8(4)
C10 C9 C8 C7 -0.9(7)
C11 C6 C7 Br1 -179.2(3)
C11 C6 C7 C8 -1.2(7)
C7 C6 C11 C10 0.9(7)
